data_7107124
loop_
_publ_author_name
'Xiao-Feng Wang'
'Yu Wang'
'Yue-Biao Zhang'
'Wei Xue'
'Jie-Peng Zhang'
'Xiao-Ming Chen'

_publ_section_title
;
 Layer-by-layer evolution and a hysteretic single-crystal to
 single-crystal transformation cycle of a flexible pillared-layer open
 framework
;
_journal_name_full Chem.Commun.
_journal_page_first 133
_journal_paper_doi 10.1039/c1cc15891k
_journal_volume 48
_journal_year 2012
_chemical_formula_sum 'C24 H14 Cd2 N6 O12'
_chemical_formula_weight 803.23
_chemical_name_systematic
;
?
;
_space_group_IT_number 55
_symmetry_cell_setting orthorhombic
_symmetry_space_group_name_Hall '-P 2 2ab'
_symmetry_space_group_name_H-M 'P b a m'
_atom_sites_solution_hydrogens geom
_atom_sites_solution_primary direct
_atom_sites_solution_secondary difmap
_audit_creation_method SHELXL-97
_cell_angle_alpha 90.00
_cell_angle_beta 90.00
_cell_angle_gamma 90.00
_cell_formula_units_Z 2
_cell_length_a 20.914(2)
_cell_length_b 14.3821(15)
_cell_length_c 7.4466(8)
_cell_measurement_temperature 293(2)
_cell_volume 2239.8(4)
_computing_cell_refinement
;
CrysAlis RED, Oxford Diffraction Ltd.,
Version 1.171.31.7 (release 18-10-2006 CrysAlis171 .NET)
(compiled Oct 18 2006,16:28:17)
;
_computing_data_collection
;
CrysAlis CCD, Oxford Diffraction Ltd.,
Version 1.171.31.7 (release 18-10-2006 CrysAlis171 .NET)
(compiled Oct 18 2006,16:28:17)
;
_computing_data_reduction
;
CrysAlis RED, Oxford Diffraction Ltd.,
Version 1.171.31.7 (release 18-10-2006 CrysAlis171 .NET)
(compiled Oct 18 2006,16:28:17)
;
_computing_structure_refinement 'SHELXL-97 (Sheldrick, 1997)'
_computing_structure_solution 'SHELXS-97 (Sheldrick, 1990)'
_diffrn_ambient_temperature 293(2)
_diffrn_detector_area_resol_mean 16.0855
_diffrn_measured_fraction_theta_full 0.983
_diffrn_measured_fraction_theta_max 0.983
_diffrn_measurement_device_type 'Oxford Germioni S Ultra'
_diffrn_measurement_method '\w and \p scan'
_diffrn_radiation_monochromator graphite
_diffrn_radiation_source 'Enhance (Mo) X-ray Source'
_diffrn_radiation_type MoK\a
_diffrn_radiation_wavelength 0.71073
_diffrn_reflns_av_R_equivalents 0.0471
_diffrn_reflns_av_sigmaI/netI 0.0485
_diffrn_reflns_limit_h_max 22
_diffrn_reflns_limit_h_min -24
_diffrn_reflns_limit_k_max 17
_diffrn_reflns_limit_k_min -17
_diffrn_reflns_limit_l_max 8
_diffrn_reflns_limit_l_min -8
_diffrn_reflns_number 10051
_diffrn_reflns_theta_full 25.00
_diffrn_reflns_theta_max 25.00
_diffrn_reflns_theta_min 1.95
_exptl_absorpt_coefficient_mu 0.996
_exptl_absorpt_correction_T_max 0.8699
_exptl_absorpt_correction_T_min 0.7238
_exptl_absorpt_correction_type multi-scan
_exptl_absorpt_process_details
;
CrysAlis RED, Oxford Diffraction Ltd.,
Version 1.171.31.7 (release 18-10-2006 CrysAlis171 .NET)
(compiled Oct 18 2006,16:28:17)
Empirical absorption correction using spherical harmonics,
implemented in SCALE3 ABSPACK scaling algorithm.
;
_exptl_crystal_colour colorless
_exptl_crystal_density_diffrn 1.191
_exptl_crystal_density_method 'not measured'
_exptl_crystal_description block
_exptl_crystal_F_000 784
_exptl_crystal_size_max 0.35
_exptl_crystal_size_mid 0.27
_exptl_crystal_size_min 0.14
_platon_squeeze_details
;
;
_refine_diff_density_max 1.612
_refine_diff_density_min -1.166
_refine_diff_density_rms 0.154
_refine_ls_extinction_method none
_refine_ls_goodness_of_fit_ref 1.074
_refine_ls_hydrogen_treatment constr
_refine_ls_matrix_type full
_refine_ls_number_parameters 119
_refine_ls_number_reflns 2104
_refine_ls_number_restraints 32
_refine_ls_restrained_S_all 1.089
_refine_ls_R_factor_all 0.0713
_refine_ls_R_factor_gt 0.0649
_refine_ls_shift/su_max 0.000
_refine_ls_shift/su_mean 0.000
_refine_ls_structure_factor_coef Fsqd
_refine_ls_weighting_details 'calc w=1/[\s^2^(Fo^2^)+(0.1015P)^2^+9.7466P] where P=(Fo^2^+2Fc^2^)/3'
_refine_ls_weighting_scheme calc
_refine_ls_wR_factor_gt 0.1762
_refine_ls_wR_factor_ref 0.1803
_reflns_number_gt 1823
_reflns_number_total 2104
_reflns_threshold_expression >2sigma(I)
_cod_data_source_file c1cc15891k.txt
_cod_data_source_block 3
_cod_original_sg_symbol_H-M Pbam
_cod_database_code 7107124

loop_
_symmetry_equiv_pos_as_xyz
'x, y, z'
'-x, -y, z'
'x+1/2, -y+1/2, -z'
'-x+1/2, y+1/2, -z'
'-x, -y, -z'
'x, y, -z'
'-x-1/2, y-1/2, z'
'x-1/2, -y-1/2, z'

loop_
_atom_site_label
_atom_site_type_symbol
_atom_site_fract_x
_atom_site_fract_y
_atom_site_fract_z
_atom_site_U_iso_or_equiv
_atom_site_adp_type
_atom_site_occupancy
_atom_site_symmetry_multiplicity
_atom_site_calc_flag
_atom_site_refinement_flags
Cd1 Cd -0.43710(3) 0.39701(4) 0.5000 0.0295(3) Uani 1 2 d S
C1 C -0.2561(4) 0.2689(7) 0.5000 0.041(2) Uani 1 2 d S
C2 C -0.2012(5) 0.3225(7) 0.5000 0.050(3) Uani 1 2 d SDU
C3 C -0.1419(5) 0.2806(7) 0.5000 0.047(2) Uani 1 2 d SU
H3A H -0.1055 0.3177 0.5000 0.057 Uiso 1 2 d SR
C4 C -0.1356(4) 0.1853(6) 0.5000 0.0315(19) Uani 1 2 d S
C5 C -0.1905(4) 0.1320(6) 0.5000 0.038(2) Uani 1 2 d S
H5A H -0.1874 0.0675 0.5000 0.046 Uiso 1 2 calc SR
C6 C -0.2502(5) 0.1741(7) 0.5000 0.041(2) Uani 1 2 d SU
H6A H -0.2867 0.1374 0.5000 0.049 Uiso 1 2 calc SR
C7 C -0.3219(4) 0.3129(7) 0.5000 0.041(2) Uani 1 2 d S
C8 C -0.0708(4) 0.1438(7) 0.5000 0.040(2) Uani 1 2 d S
C9 C -0.4747(4) 0.3423(5) 0.0938(11) 0.058(2) Uani 1 1 d .
H9A H -0.4986 0.2978 0.1547 0.070 Uiso 1 1 calc R
C10 C -0.4091(4) 0.4647(5) 0.0926(10) 0.0490(18) Uani 1 1 d .
H10A H -0.3846 0.5107 0.1553 0.059 Uiso 1 1 d R
N1 N -0.1969(12) 0.4217(12) 0.5000 0.150(8) Uiso 1 2 d SD
N2 N -0.4417(2) 0.4036(4) 0.1865(9) 0.0400(14) Uani 1 1 d .
O1 O -0.3268(4) 0.3971(5) 0.464(2) 0.039(5) Uani 0.50 1 d P
O2 O -0.3684(4) 0.2642(6) 0.5457(13) 0.043(3) Uani 0.50 1 d PU
O3 O -0.0638(3) 0.0572(5) 0.5000 0.0429(17) Uani 1 2 d SU
O4 O -0.0234(3) 0.1980(4) 0.5000 0.0427(17) Uani 1 2 d S
O5 O -0.2014(8) 0.4570(10) 0.359(2) 0.205(6) Uiso 1 1 d D

loop_
_atom_site_aniso_label
_atom_site_aniso_U_11
_atom_site_aniso_U_22
_atom_site_aniso_U_33
_atom_site_aniso_U_23
_atom_site_aniso_U_13
_atom_site_aniso_U_12
Cd1 0.0147(4) 0.0325(4) 0.0414(5) 0.000 0.000 0.0008(2)
C1 0.022(5) 0.040(5) 0.062(7) 0.000 0.000 0.006(4)
C2 0.041(4) 0.041(4) 0.067(5) 0.000 0.000 0.004(3)
C3 0.037(4) 0.041(4) 0.064(5) 0.000 0.000 0.003(3)
C4 0.017(4) 0.035(4) 0.043(5) 0.000 0.000 0.005(3)
C5 0.026(5) 0.029(4) 0.061(7) 0.000 0.000 0.005(4)
C6 0.032(4) 0.039(4) 0.052(4) 0.000 0.000 -0.005(3)
C7 0.016(4) 0.042(5) 0.066(7) 0.000 0.000 0.007(4)
C8 0.032(5) 0.035(5) 0.052(7) 0.000 0.000 0.010(4)
C9 0.065(5) 0.061(5) 0.048(5) 0.005(4) 0.003(4) -0.026(4)
C10 0.052(4) 0.054(4) 0.041(4) -0.003(4) 0.001(4) -0.025(3)
N2 0.031(3) 0.045(3) 0.044(4) 0.000(3) 0.001(2) 0.002(2)
O1 0.025(4) 0.045(4) 0.047(15) 0.005(5) 0.001(4) 0.010(3)
O2 0.034(4) 0.047(3) 0.049(6) 0.003(3) 0.002(3) 0.007(3)
O3 0.038(3) 0.039(3) 0.052(4) 0.000 0.000 0.005(2)
O4 0.017(3) 0.039(3) 0.072(5) 0.000 0.000 0.001(3)

loop_
_atom_type_symbol
_atom_type_description
_atom_type_scat_dispersion_real
_atom_type_scat_dispersion_imag
_atom_type_scat_source
C C 0.0033 0.0016 'International Tables Vol C Tables 4.2.6.8 and 6.1.1.4'
H H 0.0000 0.0000 'International Tables Vol C Tables 4.2.6.8 and 6.1.1.4'
Cd Cd -0.8075 1.2024 'International Tables Vol C Tables 4.2.6.8 and 6.1.1.4'
N N 0.0061 0.0033 'International Tables Vol C Tables 4.2.6.8 and 6.1.1.4'
O O 0.0106 0.0060 'International Tables Vol C Tables 4.2.6.8 and 6.1.1.4'

loop_
_geom_angle_atom_site_label_1
_geom_angle_atom_site_label_2
_geom_angle_atom_site_label_3
_geom_angle
_geom_angle_site_symmetry_1
_geom_angle_site_symmetry_3
O4 Cd1 O3 127.6(2) 3_456 7_565
O4 Cd1 O1 142.4(2) 3_456 .
O3 Cd1 O1 89.5(2) 7_565 .
O4 Cd1 O1 142.4(2) 3_456 6_556
O3 Cd1 O1 89.5(2) 7_565 6_556
O1 Cd1 O1 13.1(8) . 6_556
O4 Cd1 N2 89.52(13) 3_456 .
O3 Cd1 N2 87.68(13) 7_565 .
O1 Cd1 N2 85.8(4) . .
O1 Cd1 N2 98.9(4) 6_556 .
O4 Cd1 N2 89.52(13) 3_456 6_556
O3 Cd1 N2 87.68(13) 7_565 6_556
O1 Cd1 N2 98.9(4) . 6_556
O1 Cd1 N2 85.8(4) 6_556 6_556
N2 Cd1 N2 173.3(3) . 6_556
O4 Cd1 O2 89.9(2) 3_456 .
O3 Cd1 O2 141.8(2) 7_565 .
O1 Cd1 O2 54.9(3) . .
O1 Cd1 O2 52.6(3) 6_556 .
N2 Cd1 O2 101.4(3) . .
N2 Cd1 O2 85.2(3) 6_556 .
O4 Cd1 O2 89.9(2) 3_456 6_556
O3 Cd1 O2 141.8(2) 7_565 6_556
O1 Cd1 O2 52.6(3) . 6_556
O1 Cd1 O2 54.9(3) 6_556 6_556
N2 Cd1 O2 85.2(3) . 6_556
N2 Cd1 O2 101.4(3) 6_556 6_556
O2 Cd1 O2 16.2(5) . 6_556
O4 Cd1 C7 116.2(3) 3_456 .
O3 Cd1 C7 116.2(3) 7_565 .
O1 Cd1 C7 27.4(3) . .
O1 Cd1 C7 27.4(3) 6_556 .
N2 Cd1 C7 93.17(13) . .
N2 Cd1 C7 93.17(13) 6_556 .
O2 Cd1 C7 27.5(3) . .
O2 Cd1 C7 27.5(3) 6_556 .
O4 Cd1 O3 51.1(2) 3_456 3_456
O3 Cd1 O3 76.5(2) 7_565 3_456
O1 Cd1 O3 164.6(3) . 3_456
O1 Cd1 O3 164.6(3) 6_556 3_456
N2 Cd1 O3 87.14(13) . 3_456
N2 Cd1 O3 87.14(13) 6_556 3_456
O2 Cd1 O3 140.2(3) . 3_456
O2 Cd1 O3 140.2(3) 6_556 3_456
C7 Cd1 O3 167.3(3) . 3_456
O4 Cd1 C8 25.2(3) 3_456 3_456
O3 Cd1 C8 102.3(3) 7_565 3_456
O1 Cd1 C8 166.5(3) . 3_456
O1 Cd1 C8 166.5(3) 6_556 3_456
N2 Cd1 C8 88.16(13) . 3_456
N2 Cd1 C8 88.16(13) 6_556 3_456
O2 Cd1 C8 114.8(3) . 3_456
O2 Cd1 C8 114.8(3) 6_556 3_456
C7 Cd1 C8 141.5(3) . 3_456
O3 Cd1 C8 25.8(3) 3_456 3_456
C6 C1 C2 118.7(9) . .
C6 C1 C7 119.9(9) . .
C2 C1 C7 121.5(9) . .
C3 C2 C1 120.2(9) . .
C3 C2 N1 112.3(13) . .
C1 C2 N1 127.5(13) . .
C4 C3 C2 121.4(10) . .
C4 C3 H3A 119.5 . .
C2 C3 H3A 119.1 . .
C3 C4 C5 118.2(8) . .
C3 C4 C8 119.3(8) . .
C5 C4 C8 122.5(8) . .
C4 C5 C6 120.4(8) . .
C4 C5 H5A 119.8 . .
C6 C5 H5A 119.8 . .
C1 C6 C5 121.1(9) . .
C1 C6 H6A 119.5 . .
C5 C6 H6A 119.5 . .
O1 C7 O1 24.6(14) 6_556 .
O1 C7 O2 122.8(9) 6_556 6_556
O1 C7 O2 115.2(8) . 6_556
O1 C7 O2 115.2(8) 6_556 .
O1 C7 O2 122.8(9) . .
O2 C7 O2 31.7(9) 6_556 .
O1 C7 C1 118.8(8) 6_556 .
O1 C7 C1 118.8(8) . .
O2 C7 C1 118.3(8) 6_556 .
O2 C7 C1 118.3(8) . .
O1 C7 Cd1 59.3(5) 6_556 .
O1 C7 Cd1 59.3(5) . .
O2 C7 Cd1 63.6(5) 6_556 .
O2 C7 Cd1 63.6(5) . .
C1 C7 Cd1 178.0(7) . .
O3 C8 O4 121.4(8) . .
O3 C8 C4 120.5(8) . .
O4 C8 C4 118.1(8) . .
O3 C8 Cd1 71.4(5) . 3_556
O4 C8 Cd1 50.0(4) . 3_556
C4 C8 Cd1 168.1(7) . 3_556
N2 C9 C9 121.6(5) . 6
N2 C9 H9A 119.2 . .
C9 C9 H9A 119.2 6 .
N2 C10 C10 122.2(4) . 6
N2 C10 H10A 118.7 . .
C10 C10 H10A 119.1 6 .
O5 N1 O5 128(2) 6_556 .
O5 N1 C2 115.4(12) 6_556 .
O5 N1 C2 115.4(12) . .
C10 N2 C9 116.2(7) . .
C10 N2 Cd1 122.5(5) . .
C9 N2 Cd1 121.2(5) . .
O1 O1 C7 77.7(7) 6_556 .
O1 O1 Cd1 83.4(4) 6_556 .
C7 O1 Cd1 93.3(6) . .
O2 O2 C7 74.1(5) 6_556 .
O2 O2 Cd1 81.9(2) 6_556 .
C7 O2 Cd1 88.9(6) . .
C8 O3 Cd1 173.7(6) . 7
C8 O3 Cd1 82.8(5) . 3_556
Cd1 O3 Cd1 103.5(2) 7 3_556
C8 O4 Cd1 104.7(6) . 3_556

loop_
_geom_bond_atom_site_label_1
_geom_bond_atom_site_label_2
_geom_bond_distance
_geom_bond_site_symmetry_2
Cd1 O4 2.264(6) 3_456
Cd1 O3 2.304(7) 7_565
Cd1 O1 2.321(8) .
Cd1 O1 2.321(8) 6_556
Cd1 N2 2.339(7) .
Cd1 N2 2.339(7) 6_556
Cd1 O2 2.414(8) .
Cd1 O2 2.414(8) 6_556
Cd1 C7 2.695(8) .
Cd1 O3 2.731(6) 3_456
Cd1 C8 2.858(9) 3_456
C1 C6 1.369(14) .
C1 C2 1.383(15) .
C1 C7 1.515(12) .
C2 C3 1.379(14) .
C2 N1 1.430(16) .
C3 C4 1.377(12) .
C3 H3A 0.9297 .
C4 C5 1.380(13) .
C4 C8 1.480(12) .
C5 C6 1.388(13) .
C5 H5A 0.9300 .
C6 H6A 0.9300 .
C7 O1 1.244(12) 6_556
C7 O1 1.244(12) .
C7 O2 1.245(12) 6_556
C7 O2 1.245(12) .
C8 O3 1.254(13) .
C8 O4 1.260(12) .
C8 Cd1 2.858(9) 3_556
C9 N2 1.315(9) .
C9 C9 1.398(17) 6
C9 H9A 0.9300 .
C10 N2 1.313(9) .
C10 C10 1.378(16) 6
C10 H10A 0.9599 .
N1 O5 1.167(13) 6_556
N1 O5 1.167(13) .
O1 O1 0.53(3) 6_556
O2 O2 0.681(19) 6_556
O3 Cd1 2.304(7) 7
O3 Cd1 2.731(6) 3_556
O4 Cd1 2.264(6) 3_556

loop_
_platon_squeeze_void_nr
_platon_squeeze_void_average_x
_platon_squeeze_void_average_y
_platon_squeeze_void_average_z
_platon_squeeze_void_volume
_platon_squeeze_void_count_electrons
_platon_squeeze_void_content
1 0.298 -0.023 -0.008 1084 157 ' '
